data_7105249
loop_
_publ_author_name
'Geier, Stephen J'
'Stephan, Douglas W'

_publ_section_title
;
 Lewis acid mediated P-P bond hydrogenation and hydrosilylation.
;
_journal_issue 7
_journal_name_full 'Chemical communications (Cambridge, England)'
_journal_page_first 1026
_journal_page_last 1028
_journal_paper_doi 10.1039/b925126j
_journal_volume 46
_journal_year 2010
_chemical_formula_sum 'C30 H21 B F15 P Si'
_chemical_formula_weight 736.34
_space_group_IT_number 2
_symmetry_cell_setting triclinic
_symmetry_space_group_name_Hall '-P 1'
_symmetry_space_group_name_H-M 'P -1'
_atom_sites_solution_hydrogens geom
_atom_sites_solution_primary direct
_atom_sites_solution_secondary difmap
_audit_creation_method SHELXL-97
_cell_angle_alpha 95.866(3)
_cell_angle_beta 99.447(3)
_cell_angle_gamma 105.895(2)
_cell_formula_units_Z 2
_cell_length_a 9.5286(7)
_cell_length_b 9.8618(7)
_cell_length_c 17.2444(13)
_cell_measurement_reflns_used 7604
_cell_measurement_temperature 150(2)
_cell_measurement_theta_max 0.00
_cell_measurement_theta_min 0.00
_cell_volume 1518.74(19)
_computing_cell_refinement 'Bruker SAINT'
_computing_data_collection 'Bruker APEX2'
_computing_data_reduction 'Bruker SAINT'
_computing_molecular_graphics 'Bruker SHELXTL'
_computing_publication_material 'Bruker SHELXTL'
_computing_structure_refinement 'SHELXL-97 (Sheldrick, 1997)'
_computing_structure_solution 'SHELXS-97 (Sheldrick, 1990)'
_diffrn_ambient_temperature 150(2)
_diffrn_measured_fraction_theta_full 0.964
_diffrn_measured_fraction_theta_max 0.964
_diffrn_measurement_device_type 'Bruker APEX-II CCD'
_diffrn_measurement_method '\f and \w scans'
_diffrn_radiation_monochromator graphite
_diffrn_radiation_source 'fine-focus sealed tube'
_diffrn_radiation_type MoK\a
_diffrn_radiation_wavelength 0.71073
_diffrn_reflns_av_R_equivalents 0.0000
_diffrn_reflns_av_sigmaI/netI 0.0541
_diffrn_reflns_limit_h_max 11
_diffrn_reflns_limit_h_min -11
_diffrn_reflns_limit_k_max 11
_diffrn_reflns_limit_k_min -11
_diffrn_reflns_limit_l_max 20
_diffrn_reflns_limit_l_min -8
_diffrn_reflns_number 5223
_diffrn_reflns_theta_full 25.13
_diffrn_reflns_theta_max 25.13
_diffrn_reflns_theta_min 2.17
_diffrn_standards_number 0
_exptl_absorpt_coefficient_mu 0.245
_exptl_absorpt_correction_T_max 0.7446
_exptl_absorpt_correction_T_min 0.6617
_exptl_absorpt_correction_type multi-scan
_exptl_crystal_colour colourless
_exptl_crystal_density_diffrn 1.610
_exptl_crystal_density_method 'not measured'
_exptl_crystal_description prism
_exptl_crystal_F_000 740
_exptl_crystal_size_max 0.05
_exptl_crystal_size_mid 0.05
_exptl_crystal_size_min 0.02
_refine_diff_density_max 0.458
_refine_diff_density_min -0.382
_refine_diff_density_rms 0.093
_refine_ls_extinction_method none
_refine_ls_goodness_of_fit_ref 1.070
_refine_ls_hydrogen_treatment mixed
_refine_ls_matrix_type full
_refine_ls_number_parameters 438
_refine_ls_number_reflns 5223
_refine_ls_number_restraints 0
_refine_ls_restrained_S_all 1.070
_refine_ls_R_factor_all 0.0966
_refine_ls_R_factor_gt 0.0675
_refine_ls_shift/su_max 0.000
_refine_ls_shift/su_mean 0.000
_refine_ls_structure_factor_coef Fsqd
_refine_ls_weighting_details 'calc w=1/[\s^2^(Fo^2^)+(0.0375P)^2^+9.4876P] where P=(Fo^2^+2Fc^2^)/3'
_refine_ls_weighting_scheme calc
_refine_ls_wR_factor_gt 0.1697
_refine_ls_wR_factor_ref 0.1828
_reflns_number_gt 3831
_reflns_number_total 5223
_reflns_threshold_expression >2sigma(I)
_cod_data_source_file b925126j.txt
_cod_data_source_block sjg42_0ma
_cod_depositor_comments
;
The following automatic conversions were performed:
'_symmetry_cell_setting' value 'Triclinic' changed to 'triclinic'
according to '/home/saulius/struct/CIF-dictionaries/cif_core.dic'
dictionary named 'cif_core.dic' version 2.4.1 from 2010-06-29.

Automatic conversion script
Id: cif_fix_enum 1527 2010-12-29 10:47:43Z saulius 
;
_cod_original_sg_symbol_H-M P-1
_cod_database_code 7105249

loop_
_symmetry_equiv_pos_as_xyz
'x, y, z'
'-x, -y, -z'

loop_
_atom_site_label
_atom_site_type_symbol
_atom_site_fract_x
_atom_site_fract_y
_atom_site_fract_z
_atom_site_U_iso_or_equiv
_atom_site_adp_type
_atom_site_occupancy
_atom_site_symmetry_multiplicity
_atom_site_calc_flag
_atom_site_refinement_flags
_atom_site_disorder_assembly
_atom_site_disorder_group
P1 P 0.14716(15) 0.41981(15) 0.26393(8) 0.0174(3) Uani 1 1 d . . .
Si1 Si -0.04228(17) 0.51879(17) 0.28455(9) 0.0225(4) Uani 1 1 d . . .
B1 B 0.1567(7) 0.2148(6) 0.2803(4) 0.0198(13) Uani 1 1 d . . .
F2 F -0.1173(3) 0.1828(4) 0.16892(19) 0.0290(8) Uani 1 1 d . . .
F3 F -0.3916(3) 0.0225(4) 0.1721(2) 0.0361(9) Uani 1 1 d . . .
F4 F -0.4389(4) -0.1275(4) 0.2943(2) 0.0369(9) Uani 1 1 d . . .
F5 F -0.2071(4) -0.1071(4) 0.4144(2) 0.0409(9) Uani 1 1 d . . .
F6 F 0.0629(4) 0.0485(4) 0.4125(2) 0.0340(8) Uani 1 1 d . . .
F8 F 0.4003(4) 0.0755(4) 0.30927(19) 0.0306(8) Uani 1 1 d . . .
F9 F 0.5778(4) 0.0948(4) 0.4468(2) 0.0363(9) Uani 1 1 d . . .
F10 F 0.5694(4) 0.2722(4) 0.5772(2) 0.0393(9) Uani 1 1 d . . .
F11 F 0.3685(4) 0.4210(4) 0.56669(19) 0.0351(9) Uani 1 1 d . . .
F12 F 0.1785(4) 0.3944(4) 0.42962(18) 0.0283(8) Uani 1 1 d . . .
F14 F 0.4339(3) 0.3499(4) 0.23956(19) 0.0293(8) Uani 1 1 d . . .
F15 F 0.5344(4) 0.2882(5) 0.1094(2) 0.0478(11) Uani 1 1 d . . .
F16 F 0.3684(5) 0.0638(6) -0.0044(2) 0.0642(14) Uani 1 1 d . . .
F17 F 0.1053(5) -0.1025(5) 0.0198(2) 0.0556(12) Uani 1 1 d . . .
F18 F 0.0047(4) -0.0475(4) 0.1486(2) 0.0338(8) Uani 1 1 d . . .
C1 C -0.0098(6) 0.1231(6) 0.2888(3) 0.0184(11) Uani 1 1 d . . .
C2 C -0.1349(6) 0.1097(6) 0.2308(3) 0.0198(12) Uani 1 1 d . . .
C3 C -0.2773(6) 0.0293(6) 0.2307(3) 0.0248(13) Uani 1 1 d . . .
C4 C -0.3018(6) -0.0451(6) 0.2932(4) 0.0242(13) Uani 1 1 d . . .
C5 C -0.1847(7) -0.0351(6) 0.3533(4) 0.0271(13) Uani 1 1 d . . .
C6 C -0.0435(6) 0.0471(6) 0.3505(3) 0.0209(12) Uani 1 1 d . . .
C7 C 0.2806(6) 0.2364(6) 0.3608(3) 0.0174(11) Uani 1 1 d . . .
C8 C 0.3862(6) 0.1631(6) 0.3712(3) 0.0226(12) Uani 1 1 d . . .
C9 C 0.4802(6) 0.1722(6) 0.4417(3) 0.0253(13) Uani 1 1 d . . .
C10 C 0.4777(6) 0.2593(6) 0.5072(3) 0.0251(13) Uani 1 1 d . . .
C11 C 0.3758(6) 0.3365(6) 0.5023(3) 0.0254(13) Uani 1 1 d . . .
C12 C 0.2814(6) 0.3224(6) 0.4301(3) 0.0219(12) Uani 1 1 d . . .
C13 C 0.2107(6) 0.1604(6) 0.2000(3) 0.0199(12) Uani 1 1 d . . .
C14 C 0.3468(6) 0.2370(6) 0.1856(3) 0.0212(12) Uani 1 1 d . . .
C15 C 0.4012(6) 0.2069(7) 0.1188(4) 0.0323(15) Uani 1 1 d . . .
C16 C 0.3198(7) 0.0941(8) 0.0623(4) 0.0392(17) Uani 1 1 d . . .
C17 C 0.1860(7) 0.0106(7) 0.0738(4) 0.0358(16) Uani 1 1 d . . .
C18 C 0.1349(6) 0.0443(6) 0.1416(3) 0.0241(13) Uani 1 1 d . . .
C19 C 0.1966(6) 0.4744(6) 0.1714(3) 0.0228(12) Uani 1 1 d . . .
C20 C 0.1175(6) 0.3993(6) 0.0976(3) 0.0246(13) Uani 1 1 d . . .
H20A H 0.0348 0.3175 0.0943 0.030 Uiso 1 1 calc R . .
C21 C 0.1587(7) 0.4430(8) 0.0292(4) 0.0393(17) Uani 1 1 d . . .
H21A H 0.1042 0.3915 -0.0213 0.047 Uiso 1 1 calc R . .
C22 C 0.2789(8) 0.5616(9) 0.0339(4) 0.050(2) Uani 1 1 d . . .
H22A H 0.3071 0.5922 -0.0133 0.060 Uiso 1 1 calc R . .
C23 C 0.3571(8) 0.6348(8) 0.1068(4) 0.0485(19) Uani 1 1 d . . .
H23A H 0.4398 0.7164 0.1096 0.058 Uiso 1 1 calc R . .
C24 C 0.3191(7) 0.5933(7) 0.1758(4) 0.0331(15) Uani 1 1 d . . .
H24A H 0.3754 0.6447 0.2260 0.040 Uiso 1 1 calc R . .
C25 C -0.1987(6) 0.4031(7) 0.3225(4) 0.0331(15) Uani 1 1 d . . .
H25A H -0.2792 0.4490 0.3199 0.040 Uiso 1 1 calc R . .
H25B H -0.2386 0.3109 0.2861 0.040 Uiso 1 1 calc R . .
C26 C -0.1606(7) 0.3724(7) 0.4065(4) 0.0371(16) Uani 1 1 d . . .
H26A H -0.2499 0.3116 0.4205 0.056 Uiso 1 1 calc R . .
H26B H -0.1236 0.4624 0.4436 0.056 Uiso 1 1 calc R . .
H26C H -0.0836 0.3235 0.4096 0.056 Uiso 1 1 calc R . .
C27 C -0.1127(7) 0.5621(7) 0.1855(4) 0.0361(16) Uani 1 1 d . . .
H27A H -0.0281 0.6224 0.1663 0.043 Uiso 1 1 calc R . .
H27B H -0.1558 0.4725 0.1471 0.043 Uiso 1 1 calc R . .
C28 C -0.2312(8) 0.6402(9) 0.1878(5) 0.0499(19) Uani 1 1 d . . .
H28A H -0.2638 0.6607 0.1345 0.075 Uiso 1 1 calc R . .
H28B H -0.1888 0.7299 0.2250 0.075 Uiso 1 1 calc R . .
H28C H -0.3167 0.5800 0.2053 0.075 Uiso 1 1 calc R . .
C29 C 0.0558(7) 0.6815(6) 0.3596(4) 0.0287(14) Uani 1 1 d . . .
H29A H -0.0196 0.7201 0.3793 0.034 Uiso 1 1 calc R . .
H29B H 0.1130 0.6537 0.4054 0.034 Uiso 1 1 calc R . .
C30 C 0.1618(7) 0.7992(7) 0.3283(4) 0.0384(16) Uani 1 1 d . . .
H30A H 0.2091 0.8804 0.3710 0.058 Uiso 1 1 calc R . .
H30B H 0.1059 0.8299 0.2840 0.058 Uiso 1 1 calc R . .
H30C H 0.2385 0.7629 0.3098 0.058 Uiso 1 1 calc R . .
H1 H 0.260(6) 0.514(6) 0.310(3) 0.020(14) Uiso 1 1 d . . .

loop_
_atom_site_aniso_label
_atom_site_aniso_U_11
_atom_site_aniso_U_22
_atom_site_aniso_U_33
_atom_site_aniso_U_23
_atom_site_aniso_U_13
_atom_site_aniso_U_12
P1 0.0168(7) 0.0159(7) 0.0177(7) 0.0015(6) 0.0019(5) 0.0031(6)
Si1 0.0230(8) 0.0218(8) 0.0222(8) -0.0005(7) 0.0024(6) 0.0086(7)
B1 0.017(3) 0.016(3) 0.027(3) 0.004(3) 0.006(3) 0.004(3)
F2 0.0238(17) 0.0328(19) 0.0271(18) 0.0123(15) 0.0021(14) 0.0019(15)
F3 0.0184(17) 0.041(2) 0.040(2) 0.0048(17) -0.0035(15) 0.0010(15)
F4 0.0222(18) 0.031(2) 0.052(2) 0.0030(17) 0.0138(16) -0.0043(15)
F5 0.036(2) 0.042(2) 0.042(2) 0.0194(18) 0.0148(17) -0.0013(17)
F6 0.0281(19) 0.038(2) 0.0310(19) 0.0157(16) 0.0032(15) -0.0002(16)
F8 0.037(2) 0.0319(19) 0.0296(18) 0.0049(15) 0.0066(15) 0.0214(16)
F9 0.0291(19) 0.043(2) 0.044(2) 0.0174(18) 0.0047(16) 0.0210(17)
F10 0.033(2) 0.052(2) 0.0266(19) 0.0080(17) -0.0099(16) 0.0099(18)
F11 0.042(2) 0.039(2) 0.0208(18) -0.0020(15) 0.0008(15) 0.0107(17)
F12 0.0326(19) 0.0353(19) 0.0213(17) 0.0007(14) 0.0041(14) 0.0193(16)
F14 0.0185(17) 0.0315(19) 0.0333(19) 0.0024(15) 0.0055(14) 0.0008(14)
F15 0.033(2) 0.066(3) 0.048(2) 0.016(2) 0.0255(18) 0.0070(19)
F16 0.061(3) 0.102(4) 0.033(2) -0.010(2) 0.026(2) 0.029(3)
F17 0.050(2) 0.064(3) 0.041(2) -0.030(2) 0.0055(19) 0.011(2)
F18 0.0266(18) 0.0297(19) 0.037(2) -0.0098(16) 0.0056(15) 0.0007(15)
C1 0.017(3) 0.017(3) 0.022(3) 0.000(2) 0.005(2) 0.007(2)
C2 0.023(3) 0.018(3) 0.018(3) 0.004(2) 0.005(2) 0.005(2)
C3 0.015(3) 0.026(3) 0.029(3) 0.001(3) 0.002(2) 0.003(2)
C4 0.017(3) 0.018(3) 0.036(3) 0.001(3) 0.010(3) 0.001(2)
C5 0.032(3) 0.020(3) 0.033(3) 0.009(3) 0.016(3) 0.005(3)
C6 0.020(3) 0.017(3) 0.023(3) 0.002(2) 0.005(2) 0.002(2)
C7 0.014(3) 0.017(3) 0.021(3) 0.007(2) 0.004(2) 0.001(2)
C8 0.022(3) 0.020(3) 0.027(3) 0.001(2) 0.012(2) 0.005(2)
C9 0.021(3) 0.029(3) 0.032(3) 0.016(3) 0.007(3) 0.011(2)
C10 0.019(3) 0.030(3) 0.022(3) 0.008(3) -0.001(2) 0.002(2)
C11 0.027(3) 0.025(3) 0.021(3) 0.004(2) 0.006(2) 0.002(3)
C12 0.020(3) 0.023(3) 0.025(3) 0.008(2) 0.008(2) 0.006(2)
C13 0.019(3) 0.023(3) 0.019(3) 0.005(2) 0.003(2) 0.008(2)
C14 0.021(3) 0.024(3) 0.021(3) 0.007(2) 0.003(2) 0.010(2)
C15 0.023(3) 0.044(4) 0.036(4) 0.010(3) 0.015(3) 0.013(3)
C16 0.038(4) 0.063(5) 0.021(3) 0.000(3) 0.011(3) 0.021(4)
C17 0.036(4) 0.042(4) 0.025(3) -0.014(3) 0.002(3) 0.014(3)
C18 0.019(3) 0.026(3) 0.026(3) -0.003(2) 0.004(2) 0.007(2)
C19 0.022(3) 0.026(3) 0.024(3) 0.008(2) 0.005(2) 0.010(2)
C20 0.021(3) 0.027(3) 0.023(3) 0.008(2) 0.004(2) 0.002(2)
C21 0.034(4) 0.056(5) 0.023(3) 0.007(3) 0.006(3) 0.005(3)
C22 0.045(4) 0.073(5) 0.029(4) 0.023(4) 0.017(3) 0.003(4)
C23 0.035(4) 0.056(5) 0.046(4) 0.021(4) 0.013(3) -0.007(3)
C24 0.031(3) 0.032(4) 0.031(3) 0.010(3) 0.003(3) 0.001(3)
C25 0.024(3) 0.026(3) 0.049(4) -0.004(3) 0.015(3) 0.006(3)
C26 0.034(4) 0.037(4) 0.047(4) 0.011(3) 0.021(3) 0.012(3)
C27 0.040(4) 0.038(4) 0.033(4) -0.003(3) 0.000(3) 0.023(3)
C28 0.046(4) 0.055(5) 0.057(5) 0.010(4) 0.005(4) 0.032(4)
C29 0.031(3) 0.019(3) 0.036(3) -0.002(3) 0.008(3) 0.009(3)
C30 0.040(4) 0.022(3) 0.050(4) 0.007(3) 0.001(3) 0.008(3)

loop_
_atom_type_symbol
_atom_type_description
_atom_type_scat_dispersion_real
_atom_type_scat_dispersion_imag
_atom_type_scat_source
C C 0.0033 0.0016 'International Tables Vol C Tables 4.2.6.8 and 6.1.1.4'
H H 0.0000 0.0000 'International Tables Vol C Tables 4.2.6.8 and 6.1.1.4'
B B 0.0013 0.0007 'International Tables Vol C Tables 4.2.6.8 and 6.1.1.4'
F F 0.0171 0.0103 'International Tables Vol C Tables 4.2.6.8 and 6.1.1.4'
Si Si 0.0817 0.0704 'International Tables Vol C Tables 4.2.6.8 and 6.1.1.4'
P P 0.1023 0.0942 'International Tables Vol C Tables 4.2.6.8 and 6.1.1.4'

loop_
_geom_angle_atom_site_label_1
_geom_angle_atom_site_label_2
_geom_angle_atom_site_label_3
_geom_angle
_geom_angle_site_symmetry_1
_geom_angle_site_symmetry_3
_geom_angle_publ_flag
C19 P1 B1 114.6(3) . . ?
C19 P1 Si1 105.11(18) . . ?
B1 P1 Si1 126.97(18) . . ?
C27 Si1 C29 112.6(3) . . ?
C27 Si1 C25 110.3(3) . . ?
C29 Si1 C25 109.6(3) . . ?
C27 Si1 P1 104.6(2) . . ?
C29 Si1 P1 103.6(2) . . ?
C25 Si1 P1 115.8(2) . . ?
C7 B1 C1 112.6(5) . . ?
C7 B1 C13 112.6(4) . . ?
C1 B1 C13 114.9(4) . . ?
C7 B1 P1 105.8(4) . . ?
C1 B1 P1 107.0(4) . . ?
C13 B1 P1 102.9(4) . . ?
C2 C1 C6 112.6(5) . . ?
C2 C1 B1 121.5(5) . . ?
C6 C1 B1 125.8(5) . . ?
F2 C2 C3 116.1(5) . . ?
F2 C2 C1 118.2(5) . . ?
C3 C2 C1 125.7(5) . . ?
F3 C3 C2 121.7(5) . . ?
F3 C3 C4 119.9(5) . . ?
C2 C3 C4 118.4(5) . . ?
F4 C4 C5 120.5(5) . . ?
F4 C4 C3 120.2(5) . . ?
C5 C4 C3 119.3(5) . . ?
F5 C5 C4 119.8(5) . . ?
F5 C5 C6 120.2(5) . . ?
C4 C5 C6 120.0(5) . . ?
F6 C6 C5 114.8(5) . . ?
F6 C6 C1 121.3(5) . . ?
C5 C6 C1 124.0(5) . . ?
C12 C7 C8 112.7(5) . . ?
C12 C7 B1 122.0(5) . . ?
C8 C7 B1 125.0(5) . . ?
F8 C8 C9 115.7(5) . . ?
F8 C8 C7 120.0(5) . . ?
C9 C8 C7 124.3(5) . . ?
F9 C9 C10 119.2(5) . . ?
F9 C9 C8 120.2(5) . . ?
C10 C9 C8 120.6(5) . . ?
F10 C10 C9 122.3(5) . . ?
F10 C10 C11 118.6(5) . . ?
C9 C10 C11 119.1(5) . . ?
F11 C11 C12 121.2(5) . . ?
F11 C11 C10 120.4(5) . . ?
C12 C11 C10 118.3(5) . . ?
F12 C12 C11 115.9(5) . . ?
F12 C12 C7 119.0(5) . . ?
C11 C12 C7 125.0(5) . . ?
C18 C13 C14 113.4(5) . . ?
C18 C13 B1 127.8(5) . . ?
C14 C13 B1 118.9(5) . . ?
F14 C14 C15 116.4(5) . . ?
F14 C14 C13 119.1(5) . . ?
C15 C14 C13 124.5(5) . . ?
F15 C15 C16 120.0(5) . . ?
F15 C15 C14 120.4(6) . . ?
C16 C15 C14 119.5(6) . . ?
F16 C16 C15 121.0(6) . . ?
F16 C16 C17 119.8(6) . . ?
C15 C16 C17 119.2(6) . . ?
F17 C17 C16 120.3(5) . . ?
F17 C17 C18 120.0(6) . . ?
C16 C17 C18 119.6(6) . . ?
F18 C18 C17 114.9(5) . . ?
F18 C18 C13 121.3(5) . . ?
C17 C18 C13 123.7(5) . . ?
C20 C19 C24 119.5(5) . . ?
C20 C19 P1 121.7(4) . . ?
C24 C19 P1 118.7(4) . . ?
C21 C20 C19 120.1(5) . . ?
C20 C21 C22 120.1(6) . . ?
C23 C22 C21 119.6(6) . . ?
C22 C23 C24 121.6(6) . . ?
C23 C24 C19 119.1(6) . . ?
C26 C25 Si1 116.1(4) . . ?
C28 C27 Si1 112.9(5) . . ?
C30 C29 Si1 114.3(4) . . ?

loop_
_geom_bond_atom_site_label_1
_geom_bond_atom_site_label_2
_geom_bond_distance
_geom_bond_site_symmetry_2
_geom_bond_publ_flag
P1 C19 1.827(6) . ?
P1 B1 2.093(6) . ?
P1 Si1 2.333(2) . ?
Si1 C27 1.865(6) . ?
Si1 C29 1.865(6) . ?
Si1 C25 1.868(6) . ?
B1 C7 1.622(8) . ?
B1 C1 1.635(8) . ?
B1 C13 1.644(8) . ?
F2 C2 1.355(6) . ?
F3 C3 1.340(6) . ?
F4 C4 1.341(6) . ?
F5 C5 1.344(7) . ?
F6 C6 1.344(6) . ?
F8 C8 1.352(6) . ?
F9 C9 1.354(6) . ?
F10 C10 1.342(6) . ?
F11 C11 1.342(7) . ?
F12 C12 1.359(6) . ?
F14 C14 1.350(6) . ?
F15 C15 1.348(7) . ?
F16 C16 1.344(7) . ?
F17 C17 1.336(7) . ?
F18 C18 1.352(6) . ?
C1 C2 1.390(7) . ?
C1 C6 1.393(8) . ?
C2 C3 1.371(8) . ?
C3 C4 1.381(8) . ?
C4 C5 1.366(8) . ?
C5 C6 1.379(8) . ?
C7 C12 1.391(8) . ?
C7 C8 1.391(8) . ?
C8 C9 1.365(8) . ?
C9 C10 1.355(8) . ?
C10 C11 1.386(8) . ?
C11 C12 1.381(8) . ?
C13 C18 1.386(8) . ?
C13 C14 1.386(8) . ?
C14 C15 1.376(8) . ?
C15 C16 1.359(9) . ?
C16 C17 1.373(9) . ?
C17 C18 1.383(8) . ?
C19 C20 1.387(8) . ?
C19 C24 1.395(8) . ?
C20 C21 1.377(8) . ?
C21 C22 1.379(10) . ?
C22 C23 1.368(10) . ?
C23 C24 1.370(9) . ?
C25 C26 1.517(9) . ?
C27 C28 1.535(9) . ?
C29 C30 1.524(9) . ?
